data_2240040
loop_
_publ_author_name
'Murray, Nathan H.'
'Biros, Shannon M.'
'LaDuca, Robert L.'

_publ_section_title
;
 Crystal structure of
 [propane-1,3-diylbis(piperidine-4,1-diyl)]bis[(pyridin-4-yl)methanone]--isophthalic
 acid (1/1)
;
_journal_coeditor_code HG5409
_journal_issue 11
_journal_name_full 'Acta Crystallographica Section E'
_journal_page_first 298
_journal_page_last 300
_journal_paper_doi 10.1107/S1600536814021679
_journal_volume 70
_journal_year 2014
_chemical_formula_iupac 'C25 H32 N4 O2, C8 H6 O4'
_chemical_formula_moiety 'C25 H32 N4 O2, C8 H6 O4'
_chemical_formula_sum 'C33 H38 N4 O6'
_chemical_formula_weight 586.67
_chemical_name_systematic
'[Propane-1,3-diylbis(piperidine-4,1-diyl)]bis[(pyridin-4-yl)methanone]--isophthalic acid (1/1)'
_space_group_crystal_system monoclinic
_space_group_IT_number 14
_space_group_name_Hall '-P 2ybc'
_space_group_name_H-M_alt 'P 1 21/c 1'
_symmetry_space_group_name_Hall '-P 2ybc'
_symmetry_space_group_name_H-M 'P 1 21/c 1'
_atom_sites_solution_hydrogens geom
_atom_sites_solution_primary direct
_atom_sites_solution_secondary difmap
_audit_creation_method
;
Olex2 1.2
(compiled 2014.09.19 svn.r3010 for OlexSys, GUI svn.r4874)
;
_cell_angle_alpha 90.00
_cell_angle_beta 94.296(3)
_cell_angle_gamma 90.00
_cell_formula_units_Z 4
_cell_length_a 6.5224(14)
_cell_length_b 15.216(3)
_cell_length_c 29.934(6)
_cell_measurement_reflns_used 5411
_cell_measurement_temperature 173(2)
_cell_measurement_theta_max 25.372
_cell_measurement_theta_min 2.446
_cell_volume 2962.4(10)
_computing_cell_refinement
;
SAINT (Bruker, 2012)
;
_computing_data_collection
;
APEX2 (Bruker, 2012)
;
_computing_data_reduction
;
SAINT (Bruker, 2012)
;
_computing_molecular_graphics
;
<i>CrystalMaker</i> (Palmer, 2007)
;
_computing_publication_material
;
Olex2 (Dolomanov <i>et al.</i>,  2009)
;
_computing_structure_refinement
;
SHELXL97 (Sheldrick, 2008)
;
_computing_structure_solution
;
SHELXS97 (Sheldrick, 2008)
;
_diffrn_ambient_temperature 173.0
_diffrn_measured_fraction_theta_full 1.000
_diffrn_measured_fraction_theta_max 0.997
_diffrn_measurement_device_type 'Bruker APEXII CCD'
_diffrn_measurement_method '\f and \w scans'
_diffrn_radiation_monochromator graphite
_diffrn_radiation_type MoK\a
_diffrn_radiation_wavelength 0.71073
_diffrn_reflns_av_R_equivalents 0.0703
_diffrn_reflns_limit_h_max 7
_diffrn_reflns_limit_h_min -7
_diffrn_reflns_limit_k_max 18
_diffrn_reflns_limit_k_min -18
_diffrn_reflns_limit_l_max 36
_diffrn_reflns_limit_l_min -36
_diffrn_reflns_number 24167
_diffrn_reflns_theta_full 25.00
_diffrn_reflns_theta_max 25.44
_diffrn_reflns_theta_min 1.91
_diffrn_standards_number 0
_exptl_absorpt_coefficient_mu 0.091
_exptl_absorpt_correction_T_max 0.7452
_exptl_absorpt_correction_T_min 0.6429
_exptl_absorpt_correction_type multi-scan
_exptl_absorpt_process_details
;
(SADABS; Bruker, 2012)
;
_exptl_crystal_colour colourless
_exptl_crystal_density_diffrn 1.315
_exptl_crystal_density_method 'not measured'
_exptl_crystal_description block
_exptl_crystal_F_000 1248
_exptl_crystal_size_max 0.428
_exptl_crystal_size_mid 0.122
_exptl_crystal_size_min 0.119
_refine_diff_density_max 0.179
_refine_diff_density_min -0.219
_refine_ls_extinction_method none
_refine_ls_goodness_of_fit_ref 1.008
_refine_ls_hydrogen_treatment constr
_refine_ls_matrix_type full
_refine_ls_number_parameters 390
_refine_ls_number_reflns 5459
_refine_ls_number_restraints 0
_refine_ls_restrained_S_all 1.008
_refine_ls_R_factor_all 0.1012
_refine_ls_R_factor_gt 0.0484
_refine_ls_shift/su_max 0.001
_refine_ls_shift/su_mean 0.000
_refine_ls_structure_factor_coef Fsqd
_refine_ls_weighting_details 'calc w=1/[\s^2^(Fo^2^)+(0.0450P)^2^+0.0804P] where P=(Fo^2^+2Fc^2^)/3'
_refine_ls_weighting_scheme calc
_refine_ls_wR_factor_gt 0.0915
_refine_ls_wR_factor_ref 0.1096
_reflns_number_gt 3315
_reflns_number_total 5459
_reflns_threshold_expression >2sigma(I)
_cod_data_source_file hg5409sup1.cif
_cod_data_source_block I
_cod_original_cell_volume 2962.5(11)
_cod_database_code 2240040
_cod_database_fobs_code 2240040

loop_
_space_group_symop_id
_space_group_symop_operation_xyz
1 'x, y, z'
2 '-x, y+1/2, -z+1/2'
3 '-x, -y, -z'
4 'x, -y-1/2, z-1/2'

loop_
_atom_site_type_symbol
_atom_site_label
_atom_site_fract_x
_atom_site_fract_y
_atom_site_fract_z
_atom_site_U_iso_or_equiv
_atom_site_adp_type
_atom_site_calc_flag
_atom_site_occupancy
O O5 0.2613(2) 0.82840(10) 0.81791(5) 0.0427(4) Uani d 1
O O6 0.4190(2) 0.93689(10) 0.40920(5) 0.0425(4) Uani d 1
N N1 -0.2760(3) 0.87613(12) 0.92332(6) 0.0351(5) Uani d 1
N N2 -0.0024(3) 0.86541(12) 0.76788(6) 0.0329(5) Uani d 1
N N3 0.2296(3) 0.85550(11) 0.45392(6) 0.0304(4) Uani d 1
N N4 -0.1840(3) 0.89487(12) 0.30265(6) 0.0364(5) Uani d 1
C C9 -0.3527(3) 0.83685(14) 0.88588(7) 0.0359(6) Uani d 1
H H9 -0.4872 0.8127 0.8854 0.043 Uiso calc 1
C C10 -0.2478(3) 0.82941(14) 0.84797(7) 0.0331(6) Uani d 1
H H10 -0.3093 0.8013 0.8220 0.040 Uiso calc 1
C C11 -0.0504(3) 0.86365(13) 0.84826(7) 0.0297(5) Uani d 1
C C12 0.0320(4) 0.90269(14) 0.88721(7) 0.0348(6) Uani d 1
H H12 0.1683 0.9251 0.8889 0.042 Uiso calc 1
C C13 -0.0851(4) 0.90880(14) 0.92357(8) 0.0363(6) Uani d 1
H H13 -0.0282 0.9373 0.9499 0.044 Uiso calc 1
C C14 0.0825(3) 0.85316(14) 0.80975(7) 0.0324(5) Uani d 1
C C15 -0.1744(3) 0.92560(14) 0.75636(7) 0.0334(6) Uani d 1
H H15A -0.1202 0.9844 0.7494 0.040 Uiso calc 1
H H15B -0.2591 0.9316 0.7823 0.040 Uiso calc 1
C C16 -0.3067(3) 0.89154(14) 0.71629(7) 0.0323(5) Uani d 1
H H16A -0.4152 0.9352 0.7078 0.039 Uiso calc 1
H H16B -0.3748 0.8365 0.7247 0.039 Uiso calc 1
C C17 0.1234(3) 0.84749(15) 0.73050(7) 0.0382(6) Uani d 1
H H17A 0.2311 0.8041 0.7399 0.046 Uiso calc 1
H H17B 0.1922 0.9023 0.7219 0.046 Uiso calc 1
C C18 -0.0067(3) 0.81217(15) 0.69061(7) 0.0354(6) Uani d 1
H H18A -0.0636 0.7543 0.6984 0.043 Uiso calc 1
H H18B 0.0809 0.8035 0.6654 0.043 Uiso calc 1
C C19 -0.1824(3) 0.87389(14) 0.67604(7) 0.0308(5) Uani d 1
H H19 -0.1206 0.9310 0.6673 0.037 Uiso calc 1
C C20 -0.3205(3) 0.84136(15) 0.63591(7) 0.0358(6) Uani d 1
H H20A -0.4061 0.7926 0.6460 0.043 Uiso calc 1
H H20B -0.4146 0.8897 0.6258 0.043 Uiso calc 1
C C21 -0.2096(3) 0.80959(14) 0.59585(7) 0.0363(6) Uani d 1
H H21A -0.1297 0.7563 0.6048 0.044 Uiso calc 1
H H21B -0.3139 0.7924 0.5717 0.044 Uiso calc 1
C C22 -0.0653(3) 0.87621(14) 0.57712(7) 0.0358(6) Uani d 1
H H22A 0.0272 0.8993 0.6021 0.043 Uiso calc 1
H H22B -0.1481 0.9261 0.5645 0.043 Uiso calc 1
C C23 0.0663(3) 0.84122(14) 0.54101(7) 0.0303(5) Uani d 1
H H23 0.1350 0.7864 0.5529 0.036 Uiso calc 1
C C24 -0.0604(3) 0.81688(14) 0.49781(7) 0.0313(5) Uani d 1
H H24A -0.1553 0.7684 0.5040 0.038 Uiso calc 1
H H24B -0.1446 0.8681 0.4874 0.038 Uiso calc 1
C C25 0.0730(3) 0.78882(14) 0.46101(7) 0.0313(5) Uani d 1
H H25A 0.1409 0.7323 0.4693 0.038 Uiso calc 1
H H25B -0.0141 0.7798 0.4329 0.038 Uiso calc 1
C C26 0.2349(3) 0.90586(14) 0.53080(7) 0.0332(5) Uani d 1
H H26A 0.1714 0.9628 0.5217 0.040 Uiso calc 1
H H26B 0.3254 0.9159 0.5584 0.040 Uiso calc 1
C C27 0.3634(3) 0.87354(15) 0.49411(7) 0.0366(6) Uani d 1
H H27A 0.4662 0.9187 0.4875 0.044 Uiso calc 1
H H27B 0.4377 0.8194 0.5040 0.044 Uiso calc 1
C C28 0.2636(3) 0.89270(14) 0.41466(7) 0.0293(5) Uani d 1
C C29 0.0092(4) 0.86913(14) 0.29862(7) 0.0373(6) Uani d 1
H H29 0.0474 0.8529 0.2697 0.045 Uiso calc 1
C C30 0.1566(3) 0.86480(14) 0.33408(7) 0.0325(5) Uani d 1
H H30 0.2930 0.8470 0.3295 0.039 Uiso calc 1
C C31 0.1023(3) 0.88685(13) 0.37647(7) 0.0281(5) Uani d 1
C C32 -0.1001(3) 0.91207(13) 0.38112(7) 0.0299(5) Uani d 1
H H32 -0.1446 0.9262 0.4098 0.036 Uiso calc 1
C C33 -0.2347(4) 0.91624(14) 0.34342(7) 0.0345(6) Uani d 1
H H33 -0.3713 0.9354 0.3468 0.041 Uiso calc 1
O O1 -0.4935(2) 0.88435(11) 0.99322(5) 0.0423(4) Uani d 1
H H1 -0.4206 0.8838 0.9712 0.063 Uiso calc 1
O O2 -0.1947(2) 0.91806(11) 1.03046(5) 0.0453(4) Uani d 1
O O3 -0.1616(2) 0.92741(11) 1.19606(5) 0.0487(5) Uani d 1
O O4 -0.4467(2) 0.90363(12) 1.23085(5) 0.0500(5) Uani d 1
H H4 -0.3630 0.9015 1.2536 0.075 Uiso calc 1
C C1 -0.4912(3) 0.90204(13) 1.07117(7) 0.0268(5) Uani d 1
C C2 -0.7013(3) 0.88790(13) 1.07011(8) 0.0327(6) Uani d 1
H H2 -0.7794 0.8810 1.0423 0.039 Uiso calc 1
C C3 -0.7967(3) 0.88392(14) 1.10963(8) 0.0384(6) Uani d 1
H H3 -0.9409 0.8744 1.1087 0.046 Uiso calc 1
C C4 -0.6868(3) 0.89349(14) 1.15050(8) 0.0343(6) Uani d 1
H H4A -0.7546 0.8901 1.1775 0.041 Uiso calc 1
C C5 -0.4767(3) 0.90810(13) 1.15201(7) 0.0281(5) Uani d 1
C C6 -0.3822(3) 0.91280(13) 1.11221(7) 0.0281(5) Uani d 1
H H6 -0.2385 0.9237 1.1131 0.034 Uiso calc 1
C C7 -0.3773(3) 0.90304(14) 1.03006(7) 0.0324(5) Uani d 1
C C8 -0.3452(4) 0.91470(14) 1.19463(7) 0.0339(6) Uani d 1

loop_
_atom_site_aniso_label
_atom_site_aniso_U_11
_atom_site_aniso_U_22
_atom_site_aniso_U_33
_atom_site_aniso_U_12
_atom_site_aniso_U_13
_atom_site_aniso_U_23
O5 0.0246(9) 0.0605(11) 0.0417(10) 0.0037(8) -0.0066(7) 0.0016(8)
O6 0.0298(10) 0.0607(11) 0.0376(10) -0.0120(8) 0.0065(7) -0.0019(8)
N1 0.0357(12) 0.0397(11) 0.0288(11) 0.0056(9) -0.0045(9) -0.0002(9)
N2 0.0244(11) 0.0475(12) 0.0269(11) 0.0058(9) 0.0022(8) 0.0021(9)
N3 0.0264(11) 0.0388(11) 0.0256(11) -0.0052(8) 0.0005(8) -0.0007(9)
N4 0.0371(13) 0.0475(12) 0.0248(11) -0.0057(9) 0.0031(9) -0.0013(9)
C9 0.0300(14) 0.0467(15) 0.0301(14) 0.0007(11) -0.0046(11) 0.0009(12)
C10 0.0316(14) 0.0442(14) 0.0227(13) -0.0011(11) -0.0032(10) -0.0033(11)
C11 0.0304(13) 0.0298(12) 0.0281(13) 0.0020(10) -0.0036(10) 0.0030(10)
C12 0.0343(14) 0.0356(13) 0.0332(14) -0.0020(11) -0.0055(11) 0.0049(11)
C13 0.0446(16) 0.0326(13) 0.0293(14) 0.0003(11) -0.0126(12) -0.0003(11)
C14 0.0279(14) 0.0353(13) 0.0333(14) -0.0027(10) -0.0030(11) 0.0019(11)
C15 0.0289(13) 0.0401(14) 0.0313(13) 0.0058(10) 0.0019(10) 0.0027(11)
C16 0.0276(13) 0.0402(13) 0.0293(13) 0.0049(10) 0.0034(10) 0.0051(11)
C17 0.0251(13) 0.0547(16) 0.0352(14) 0.0029(11) 0.0044(11) 0.0036(12)
C18 0.0323(14) 0.0472(14) 0.0276(13) 0.0052(11) 0.0074(11) 0.0000(11)
C19 0.0277(13) 0.0379(13) 0.0269(13) -0.0004(10) 0.0031(10) 0.0047(10)
C20 0.0339(14) 0.0426(14) 0.0305(13) -0.0043(11) 0.0001(11) 0.0032(11)
C21 0.0371(15) 0.0425(14) 0.0292(14) -0.0060(11) 0.0006(11) -0.0012(11)
C22 0.0436(15) 0.0367(13) 0.0271(13) -0.0021(11) 0.0033(11) 0.0013(11)
C23 0.0330(14) 0.0330(13) 0.0247(13) 0.0008(10) 0.0006(10) -0.0008(10)
C24 0.0345(14) 0.0334(13) 0.0261(13) -0.0069(10) 0.0021(10) 0.0005(10)
C25 0.0352(14) 0.0318(12) 0.0264(13) -0.0053(10) 0.0002(10) -0.0011(10)
C26 0.0278(13) 0.0457(14) 0.0250(13) -0.0025(11) -0.0044(10) -0.0055(11)
C27 0.0258(13) 0.0523(15) 0.0306(14) -0.0019(11) -0.0043(10) -0.0025(12)
C28 0.0265(13) 0.0336(13) 0.0287(14) -0.0001(10) 0.0082(10) -0.0056(11)
C29 0.0462(16) 0.0414(14) 0.0254(14) -0.0082(12) 0.0096(12) -0.0022(11)
C30 0.0298(13) 0.0388(14) 0.0296(14) -0.0032(10) 0.0074(11) -0.0046(11)
C31 0.0308(13) 0.0284(12) 0.0253(13) -0.0063(10) 0.0040(10) -0.0003(10)
C32 0.0296(13) 0.0383(13) 0.0225(12) -0.0025(10) 0.0073(10) -0.0002(10)
C33 0.0324(14) 0.0438(14) 0.0278(14) -0.0035(11) 0.0048(11) 0.0016(11)
O1 0.0328(10) 0.0635(11) 0.0300(9) -0.0015(8) -0.0026(7) -0.0087(9)
O2 0.0265(10) 0.0755(12) 0.0335(10) -0.0070(8) -0.0002(7) -0.0022(8)
O3 0.0263(10) 0.0863(13) 0.0327(10) -0.0094(9) -0.0029(8) -0.0023(9)
O4 0.0337(10) 0.0876(13) 0.0290(10) -0.0036(9) 0.0035(8) 0.0026(10)
C1 0.0218(12) 0.0294(12) 0.0290(13) 0.0006(9) 0.0004(10) -0.0045(10)
C2 0.0237(13) 0.0374(13) 0.0361(14) 0.0009(10) -0.0047(11) -0.0058(11)
C3 0.0146(12) 0.0490(15) 0.0508(16) -0.0011(10) -0.0023(11) -0.0041(12)
C4 0.0238(13) 0.0404(14) 0.0395(15) -0.0016(10) 0.0086(11) -0.0029(11)
C5 0.0238(13) 0.0294(12) 0.0310(13) 0.0005(9) 0.0022(10) -0.0033(10)
C6 0.0168(12) 0.0326(12) 0.0345(14) -0.0003(9) -0.0001(10) -0.0009(10)
C7 0.0271(14) 0.0372(13) 0.0316(14) 0.0010(10) -0.0055(11) -0.0018(11)
C8 0.0302(15) 0.0402(14) 0.0316(14) 0.0006(11) 0.0035(11) 0.0004(11)

loop_
_atom_type_symbol
_atom_type_description
_atom_type_scat_dispersion_real
_atom_type_scat_dispersion_imag
_atom_type_scat_source
C C 0.0033 0.0016 'International Tables Vol C Tables 4.2.6.8 and 6.1.1.4'
H H 0.0000 0.0000 'International Tables Vol C Tables 4.2.6.8 and 6.1.1.4'
N N 0.0061 0.0033 'International Tables Vol C Tables 4.2.6.8 and 6.1.1.4'
O O 0.0106 0.0060 'International Tables Vol C Tables 4.2.6.8 and 6.1.1.4'

loop_
_geom_angle_atom_site_label_1
_geom_angle_atom_site_label_2
_geom_angle_atom_site_label_3
_geom_angle
C9 N1 C13 117.4(2)
C14 N2 C15 123.98(18)
C14 N2 C17 118.18(18)
C17 N2 C15 113.53(16)
C27 N3 C25 113.01(17)
C28 N3 C25 125.67(18)
C28 N3 C27 121.12(18)
C33 N4 C29 117.2(2)
N1 C9 H9 118.2
N1 C9 C10 123.5(2)
C10 C9 H9 118.2
C9 C10 H10 120.5
C9 C10 C11 118.9(2)
C11 C10 H10 120.5
C10 C11 C14 122.92(19)
C12 C11 C10 118.0(2)
C12 C11 C14 118.9(2)
C11 C12 H12 120.3
C13 C12 C11 119.5(2)
C13 C12 H12 120.3
N1 C13 C12 122.7(2)
N1 C13 H13 118.7
C12 C13 H13 118.7
O5 C14 N2 123.0(2)
O5 C14 C11 118.18(19)
N2 C14 C11 118.69(19)
N2 C15 H15A 109.5
N2 C15 H15B 109.5
N2 C15 C16 110.60(17)
H15A C15 H15B 108.1
C16 C15 H15A 109.5
C16 C15 H15B 109.5
C15 C16 H16A 109.1
C15 C16 H16B 109.1
C15 C16 C19 112.39(18)
H16A C16 H16B 107.9
C19 C16 H16A 109.1
C19 C16 H16B 109.1
N2 C17 H17A 109.5
N2 C17 H17B 109.5
N2 C17 C18 110.93(18)
H17A C17 H17B 108.0
C18 C17 H17A 109.5
C18 C17 H17B 109.5
C17 C18 H18A 109.2
C17 C18 H18B 109.2
C17 C18 C19 111.94(18)
H18A C18 H18B 107.9
C19 C18 H18A 109.2
C19 C18 H18B 109.2
C16 C19 H19 107.5
C16 C19 C20 111.14(18)
C18 C19 C16 108.41(17)
C18 C19 H19 107.5
C18 C19 C20 114.37(18)
C20 C19 H19 107.5
C19 C20 H20A 108.3
C19 C20 H20B 108.3
H20A C20 H20B 107.4
C21 C20 C19 115.74(18)
C21 C20 H20A 108.3
C21 C20 H20B 108.3
C20 C21 H21A 108.5
C20 C21 H21B 108.5
H21A C21 H21B 107.5
C22 C21 C20 114.98(18)
C22 C21 H21A 108.5
C22 C21 H21B 108.5
C21 C22 H22A 108.5
C21 C22 H22B 108.5
C21 C22 C23 115.19(18)
H22A C22 H22B 107.5
C23 C22 H22A 108.5
C23 C22 H22B 108.5
C22 C23 H23 107.4
C22 C23 C24 112.77(18)
C24 C23 H23 107.4
C26 C23 C22 111.70(17)
C26 C23 H23 107.4
C26 C23 C24 109.86(17)
C23 C24 H24A 109.1
C23 C24 H24B 109.1
H24A C24 H24B 107.9
C25 C24 C23 112.32(17)
C25 C24 H24A 109.1
C25 C24 H24B 109.1
N3 C25 C24 110.77(16)
N3 C25 H25A 109.5
N3 C25 H25B 109.5
C24 C25 H25A 109.5
C24 C25 H25B 109.5
H25A C25 H25B 108.1
C23 C26 H26A 109.1
C23 C26 H26B 109.1
H26A C26 H26B 107.8
C27 C26 C23 112.54(18)
C27 C26 H26A 109.1
C27 C26 H26B 109.1
N3 C27 C26 109.30(17)
N3 C27 H27A 109.8
N3 C27 H27B 109.8
C26 C27 H27A 109.8
C26 C27 H27B 109.8
H27A C27 H27B 108.3
O6 C28 N3 122.5(2)
O6 C28 C31 117.9(2)
N3 C28 C31 119.48(19)
N4 C29 H29 118.2
N4 C29 C30 123.6(2)
C30 C29 H29 118.2
C29 C30 H30 120.6
C29 C30 C31 118.8(2)
C31 C30 H30 120.6
C30 C31 C28 120.0(2)
C30 C31 C32 117.9(2)
C32 C31 C28 121.67(19)
C31 C32 H32 120.6
C33 C32 C31 118.8(2)
C33 C32 H32 120.6
N4 C33 C32 123.6(2)
N4 C33 H33 118.2
C32 C33 H33 118.2
C7 O1 H1 109.5
C8 O4 H4 109.5
C2 C1 C7 122.6(2)
C6 C1 C2 118.8(2)
C6 C1 C7 118.63(19)
C1 C2 H2 120.1
C3 C2 C1 119.8(2)
C3 C2 H2 120.1
C2 C3 H3 119.4
C4 C3 C2 121.2(2)
C4 C3 H3 119.4
C3 C4 H4A 120.2
C3 C4 C5 119.6(2)
C5 C4 H4A 120.2
C4 C5 C8 123.0(2)
C6 C5 C4 118.9(2)
C6 C5 C8 118.0(2)
C1 C6 C5 121.8(2)
C1 C6 H6 119.1
C5 C6 H6 119.1
O1 C7 C1 113.5(2)
O2 C7 O1 123.4(2)
O2 C7 C1 123.1(2)
O3 C8 O4 123.1(2)
O3 C8 C5 123.1(2)
O4 C8 C5 113.8(2)

loop_
_geom_bond_atom_site_label_1
_geom_bond_atom_site_label_2
_geom_bond_distance
O5 C14 1.233(2)
O6 C28 1.237(2)
N1 C9 1.334(3)
N1 C13 1.340(3)
N2 C14 1.345(3)
N2 C15 1.469(3)
N2 C17 1.462(3)
N3 C25 1.467(3)
N3 C27 1.458(3)
N3 C28 1.338(3)
N4 C29 1.334(3)
N4 C33 1.329(3)
C9 H9 0.9500
C9 C10 1.373(3)
C10 H10 0.9500
C10 C11 1.389(3)
C11 C12 1.381(3)
C11 C14 1.501(3)
C12 H12 0.9500
C12 C13 1.379(3)
C13 H13 0.9500
C15 H15A 0.9900
C15 H15B 0.9900
C15 C16 1.515(3)
C16 H16A 0.9900
C16 H16B 0.9900
C16 C19 1.526(3)
C17 H17A 0.9900
C17 H17B 0.9900
C17 C18 1.511(3)
C18 H18A 0.9900
C18 H18B 0.9900
C18 C19 1.520(3)
C19 H19 1.0000
C19 C20 1.529(3)
C20 H20A 0.9900
C20 H20B 0.9900
C20 C21 1.525(3)
C21 H21A 0.9900
C21 H21B 0.9900
C21 C22 1.519(3)
C22 H22A 0.9900
C22 H22B 0.9900
C22 C23 1.525(3)
C23 H23 1.0000
C23 C24 1.527(3)
C23 C26 1.523(3)
C24 H24A 0.9900
C24 H24B 0.9900
C24 C25 1.516(3)
C25 H25A 0.9900
C25 H25B 0.9900
C26 H26A 0.9900
C26 H26B 0.9900
C26 C27 1.513(3)
C27 H27A 0.9900
C27 H27B 0.9900
C28 C31 1.498(3)
C29 H29 0.9500
C29 C30 1.379(3)
C30 H30 0.9500
C30 C31 1.384(3)
C31 C32 1.391(3)
C32 H32 0.9500
C32 C33 1.378(3)
C33 H33 0.9500
O1 H1 0.8400
O1 C7 1.321(2)
O2 C7 1.212(2)
O3 C8 1.211(2)
O4 H4 0.8400
O4 C8 1.323(3)
C1 C2 1.385(3)
C1 C6 1.383(3)
C1 C7 1.485(3)
C2 H2 0.9500
C2 C3 1.379(3)
C3 H3 0.9500
C3 C4 1.379(3)
C4 H4A 0.9500
C4 C5 1.386(3)
C5 C6 1.384(3)
C5 C8 1.486(3)
C6 H6 0.9500

loop_
_geom_hbond_atom_site_label_D
_geom_hbond_atom_site_label_H
_geom_hbond_atom_site_label_A
_geom_hbond_site_symmetry_A
_geom_hbond_distance_DH
_geom_hbond_distance_HA
_geom_hbond_distance_DA
_geom_hbond_angle_DHA
O1 H1 N1 . 0.84 1.78 2.617(2) 176.1
O4 H4 N4 1_556 0.84 1.81 2.650(2) 178.9
C9 H9 O5 1_455 0.95 2.52 3.119(3) 121
C33 H33 O6 1_455 0.95 2.40 3.122(3) 133
C30 H30 O5 4_575 0.95 2.70 3.066(3) 104

loop_
_geom_torsion_atom_site_label_1
_geom_torsion_atom_site_label_2
_geom_torsion_atom_site_label_3
_geom_torsion_atom_site_label_4
_geom_torsion
O6 C28 C31 C30 50.0(3)
O6 C28 C31 C32 -123.0(2)
N1 C9 C10 C11 0.6(3)
N2 C15 C16 C19 -54.7(2)
N2 C17 C18 C19 56.1(2)
N3 C28 C31 C30 -134.4(2)
N3 C28 C31 C32 52.6(3)
N4 C29 C30 C31 1.1(3)
C9 N1 C13 C12 -0.4(3)
C9 C10 C11 C12 0.9(3)
C9 C10 C11 C14 175.5(2)
C10 C11 C12 C13 -2.0(3)
C10 C11 C14 O5 -131.8(2)
C10 C11 C14 N2 43.8(3)
C11 C12 C13 N1 1.8(3)
C12 C11 C14 O5 42.7(3)
C12 C11 C14 N2 -141.7(2)
C13 N1 C9 C10 -0.8(3)
C14 N2 C15 C16 -148.8(2)
C14 N2 C17 C18 146.5(2)
C14 C11 C12 C13 -176.83(19)
C15 N2 C14 O5 -154.4(2)
C15 N2 C14 C11 30.2(3)
C15 N2 C17 C18 -55.9(2)
C15 C16 C19 C18 54.6(2)
C15 C16 C19 C20 -178.89(18)
C16 C19 C20 C21 -171.90(18)
C17 N2 C14 O5 0.7(3)
C17 N2 C14 C11 -174.69(19)
C17 N2 C15 C16 55.1(2)
C17 C18 C19 C16 -55.0(2)
C17 C18 C19 C20 -179.63(18)
C18 C19 C20 C21 -48.7(3)
C19 C20 C21 C22 -56.2(3)
C20 C21 C22 C23 172.54(18)
C21 C22 C23 C24 67.1(2)
C21 C22 C23 C26 -168.65(18)
C22 C23 C24 C25 175.62(17)
C22 C23 C26 C27 -178.35(17)
C23 C24 C25 N3 -53.2(2)
C23 C26 C27 N3 56.7(2)
C24 C23 C26 C27 -52.4(2)
C25 N3 C27 C26 -59.6(2)
C25 N3 C28 O6 -167.2(2)
C25 N3 C28 C31 17.4(3)
C26 C23 C24 C25 50.3(2)
C27 N3 C25 C24 58.4(2)
C27 N3 C28 O6 7.2(3)
C27 N3 C28 C31 -168.20(18)
C28 N3 C25 C24 -126.8(2)
C28 N3 C27 C26 125.3(2)
C28 C31 C32 C33 171.46(19)
C29 N4 C33 C32 -0.8(3)
C29 C30 C31 C28 -173.05(19)
C29 C30 C31 C32 0.3(3)
C30 C31 C32 C33 -1.7(3)
C31 C32 C33 N4 2.1(3)
C33 N4 C29 C30 -0.8(3)
C1 C2 C3 C4 -0.2(3)
C2 C1 C6 C5 1.3(3)
C2 C1 C7 O1 -3.6(3)
C2 C1 C7 O2 177.6(2)
C2 C3 C4 C5 0.5(3)
C3 C4 C5 C6 0.0(3)
C3 C4 C5 C8 -176.9(2)
C4 C5 C6 C1 -1.0(3)
C4 C5 C8 O3 180.0(2)
C4 C5 C8 O4 1.3(3)
C6 C1 C2 C3 -0.7(3)
C6 C1 C7 O1 174.24(18)
C6 C1 C7 O2 -4.5(3)
C6 C5 C8 O3 3.0(3)
C6 C5 C8 O4 -175.69(19)
C7 C1 C2 C3 177.16(19)
C7 C1 C6 C5 -176.65(19)
C8 C5 C6 C1 176.11(19)
